data_4071236
loop_
_publ_author_name
'Giri, Ramesh'
'Maugel, Nathan'
'Foxman, Bruce M.'
'Yu, Jin-Quan'

_publ_section_title
;
 Dehydrogenation of Inert Alkyl Groups via Remote C&#x2212;H Activation:
 Converting a Propyl Group into a \p-Allylic Complex
;
_journal_issue 8
_journal_name_full Organometallics
_journal_page_first 1667
_journal_paper_doi 10.1021/om8000444
_journal_volume 27
_journal_year 2008
_chemical_formula_moiety 'C18 H22 N2 O2 Pd1'
_chemical_formula_sum 'C18 H22 N2 O2 Pd'
_chemical_formula_weight 404.78
_space_group_IT_number 61
_symmetry_cell_setting orthorhombic
_symmetry_space_group_name_Hall '-P 2ac 2ab'
_symmetry_space_group_name_H-M 'P b c a'
_atom_sites_solution_hydrogens geom
_atom_sites_solution_primary direct
_audit_creation_date 06-08-01
_audit_creation_method CRYSTALS_ver_12.84
_cell_angle_alpha 90
_cell_angle_beta 90
_cell_angle_gamma 90
_cell_formula_units_Z 8
_cell_length_a 10.1646(5)
_cell_length_b 17.4207(8)
_cell_length_c 18.9964(9)
_cell_measurement_reflns_used 7370
_cell_measurement_temperature 120
_cell_measurement_theta_max 30
_cell_measurement_theta_min 3
_cell_volume 3363.8(3)
_computing_cell_refinement 'SAINT (Siemens ,1995)'
_computing_data_collection 'SMART (Siemens, 1993)'
_computing_data_reduction 'SAINT (Siemens ,1995)'
_computing_molecular_graphics 'CAMERON (Watkin et al., 1996)'
_computing_publication_material 'CRYSTALS (Betteridge et al., 2003)'
_computing_structure_refinement 'CRYSTALS (Betteridge et al., 2003)'
_computing_structure_solution 'SIR92 (Altomare et al., 1994)'
_diffrn_ambient_temperature 120
_diffrn_measured_fraction_theta_full 1.000
_diffrn_measured_fraction_theta_max 1.000
_diffrn_measurement_device_type 'Kappa CCD ApexII'
_diffrn_measurement_method '\f & \w scans'
_diffrn_radiation_monochromator graphite
_diffrn_radiation_type 'Mo K\a'
_diffrn_radiation_wavelength 0.71073
_diffrn_reflns_av_R_equivalents 0.026
_diffrn_reflns_limit_h_max 14
_diffrn_reflns_limit_h_min -11
_diffrn_reflns_limit_k_max 23
_diffrn_reflns_limit_k_min -24
_diffrn_reflns_limit_l_max 26
_diffrn_reflns_limit_l_min -26
_diffrn_reflns_number 46485
_diffrn_reflns_theta_full 30.112
_diffrn_reflns_theta_max 30.112
_diffrn_reflns_theta_min 2.144
_diffrn_standards_number 0
_exptl_absorpt_coefficient_mu 1.114
_exptl_absorpt_correction_T_max 0.78
_exptl_absorpt_correction_T_min 0.72
_exptl_absorpt_correction_type multi-scan
_exptl_absorpt_process_details 'SADABS (Siemens, 1995)'
_exptl_crystal_colour yellow
_exptl_crystal_density_diffrn 1.598
_exptl_crystal_description prism
_exptl_crystal_F_000 1648
_exptl_crystal_size_max 0.57
_exptl_crystal_size_mid 0.30
_exptl_crystal_size_min 0.22
_refine_diff_density_max 0.50
_refine_diff_density_min -0.40
_refine_ls_extinction_coef 25(5)
_refine_ls_extinction_method 'Larson (1970), Equation 22'
_refine_ls_goodness_of_fit_ref 0.8474
_refine_ls_hydrogen_treatment mixed
_refine_ls_matrix_type full
_refine_ls_number_parameters 297
_refine_ls_number_reflns 4950
_refine_ls_number_restraints 0
_refine_ls_R_factor_all 0.0209
_refine_ls_R_factor_gt 0.0161
_refine_ls_shift/su_max 0.004356
_refine_ls_structure_factor_coef Fsqd
_refine_ls_weighting_details
;
 Method= Modified Sheldrick 
 w=1/[\s^2^(F^2^) + ( 0.01P)^2^ + 0.00P] 
 ,where P=(max(Fo^2^,0) + 2Fc^2^)/3 
;
_refine_ls_weighting_scheme calc
_refine_ls_wR_factor_all 0.0413
_refine_ls_wR_factor_gt 0.0406
_refine_ls_wR_factor_ref 0.0413
_reflns_limit_h_max 14
_reflns_limit_h_min 0
_reflns_limit_k_max 24
_reflns_limit_k_min 0
_reflns_limit_l_max 26
_reflns_limit_l_min 0
_reflns_number_gt 4140
_reflns_number_total 4962
_reflns_threshold_expression I>2.0\s(I)
_oxford_diffrn_Wilson_B_factor 0.00
_oxford_diffrn_Wilson_scale 0.00
_oxford_refine_ls_scale 0.21606(7)
_oxford_structure_analysis_title 'rg in Pbca'
_cod_data_source_file om8000444-1g.cif
_cod_data_source_block rg_1215
_cod_depositor_comments
;
The following automatic conversions were performed:

'_symmetry_cell_setting' value 'Orthorhombic' changed to
'orthorhombic' according to
/home/saulius/struct/CIF-dictionaries/cif_core.dic dictionary named
'cif_core.dic' version 2.4.1 from 2010-06-29.

Automatic conversion script
Id: cif_fix_values 1715 2011-07-08 13:25:40Z adriana 
;
_cod_original_sg_symbol_H-M 'P b c a '
_cod_original_formula_sum 'C18 H22 N2 O2 Pd1'
_cod_database_code 4071236

loop_
_symmetry_equiv_pos_as_xyz
x,y,z
-x,-y,-z
-x+1/2,y+1/2,z
x+1/2,-y+1/2,-z
x,-y+1/2,z+1/2
-x,y+1/2,-z+1/2
-x+1/2,-y,z+1/2
x+1/2,y,-z+1/2

loop_
_atom_site_label
_atom_site_type_symbol
_atom_site_fract_x
_atom_site_fract_y
_atom_site_fract_z
_atom_site_U_iso_or_equiv
_atom_site_occupancy
_atom_site_adp_type
Pd1 Pd -0.068728(8) -0.107491(5) 0.402377(5) 0.0129 1.0000 Uani
O1 O -0.29927(9) 0.03295(5) 0.51872(5) 0.0228 1.0000 Uani
O2 O 0.19046(8) -0.20498(5) 0.54818(5) 0.0185 1.0000 Uani
N1 N -0.15032(9) -0.06547(6) 0.49382(5) 0.0135 1.0000 Uani
N2 N 0.07784(9) -0.16329(6) 0.45474(5) 0.0136 1.0000 Uani
C1 C -0.05804(13) -0.12249(9) 0.28956(7) 0.0235 1.0000 Uani
C2 C -0.18790(12) -0.10763(8) 0.31281(7) 0.0205 1.0000 Uani
C3 C -0.20835(12) -0.04102(8) 0.35347(6) 0.0174 1.0000 Uani
C4 C -0.31831(11) -0.02799(7) 0.40564(6) 0.0157 1.0000 Uani
C5 C -0.25424(11) -0.01590(7) 0.47948(6) 0.0150 1.0000 Uani
C6 C -0.10546(11) -0.07826(7) 0.56216(6) 0.0137 1.0000 Uani
C7 C -0.17068(12) -0.04846(7) 0.62229(7) 0.0190 1.0000 Uani
C8 C -0.13541(13) -0.06847(8) 0.68990(7) 0.0223 1.0000 Uani
C9 C -0.03134(14) -0.11793(8) 0.70259(7) 0.0238 1.0000 Uani
C10 C 0.03731(13) -0.14635(8) 0.64585(7) 0.0197 1.0000 Uani
C11 C 0.00430(11) -0.12778(7) 0.57579(6) 0.0148 1.0000 Uani
C12 C 0.08799(10) -0.16369(7) 0.52212(6) 0.0139 1.0000 Uani
C13 C 0.27064(12) -0.22615(8) 0.48790(7) 0.0191 1.0000 Uani
C14 C 0.17919(11) -0.21542(7) 0.42463(7) 0.0158 1.0000 Uani
C15 C -0.41106(12) -0.09708(8) 0.41167(7) 0.0198 1.0000 Uani
C16 C -0.39841(14) 0.04322(8) 0.38627(8) 0.0230 1.0000 Uani
C17 C 0.10993(14) -0.28959(8) 0.40328(8) 0.0227 1.0000 Uani
C18 C 0.25041(13) -0.17907(8) 0.36286(7) 0.0212 1.0000 Uani
H11 H -0.0030(16) -0.0824(9) 0.2775(8) 0.026(4) 1.0000 Uiso
H12 H -0.0412(15) -0.1704(10) 0.2703(9) 0.032(5) 1.0000 Uiso
H21 H -0.2514(14) -0.1465(8) 0.3132(8) 0.024(4) 1.0000 Uiso
H31 H -0.1630(14) 0.0021(8) 0.3420(7) 0.018(4) 1.0000 Uiso
H71 H -0.2396(15) -0.0187(9) 0.6151(8) 0.021(4) 1.0000 Uiso
H81 H -0.1846(14) -0.0478(9) 0.7275(8) 0.026(4) 1.0000 Uiso
H91 H -0.0080(17) -0.1323(9) 0.7501(10) 0.036(5) 1.0000 Uiso
H101 H 0.1034(15) -0.1783(9) 0.6530(8) 0.025(4) 1.0000 Uiso
H131 H 0.2981(14) -0.2799(9) 0.4949(8) 0.022(4) 1.0000 Uiso
H132 H 0.3464(13) -0.1904(8) 0.4882(7) 0.016(3) 1.0000 Uiso
H151 H -0.4732(16) -0.0870(9) 0.4451(9) 0.025(4) 1.0000 Uiso
H152 H -0.3664(14) -0.1467(9) 0.4239(8) 0.020(4) 1.0000 Uiso
H153 H -0.4579(17) -0.1071(9) 0.3662(11) 0.037(5) 1.0000 Uiso
H161 H -0.4621(16) 0.0551(9) 0.4200(9) 0.026(4) 1.0000 Uiso
H162 H -0.3453(17) 0.0866(10) 0.3839(9) 0.031(4) 1.0000 Uiso
H163 H -0.4396(16) 0.0361(10) 0.3432(10) 0.036(5) 1.0000 Uiso
H171 H 0.1715(16) -0.3227(10) 0.3807(9) 0.034(5) 1.0000 Uiso
H172 H 0.0745(14) -0.3158(9) 0.4436(9) 0.028(4) 1.0000 Uiso
H173 H 0.0413(15) -0.2785(9) 0.3705(9) 0.026(4) 1.0000 Uiso
H181 H 0.3235(16) -0.2119(9) 0.3471(8) 0.031(4) 1.0000 Uiso
H182 H 0.2831(15) -0.1301(9) 0.3764(9) 0.024(4) 1.0000 Uiso
H183 H 0.1900(14) -0.1721(8) 0.3231(8) 0.024(4) 1.0000 Uiso

loop_
_atom_site_aniso_label
_atom_site_aniso_U_11
_atom_site_aniso_U_22
_atom_site_aniso_U_33
_atom_site_aniso_U_23
_atom_site_aniso_U_13
_atom_site_aniso_U_12
Pd1 0.01280(4) 0.01588(5) 0.00995(5) -0.00071(3) 0.00012(3) 0.00124(3)
O1 0.0244(4) 0.0226(5) 0.0214(5) -0.0068(4) -0.0028(4) 0.0083(4)
O2 0.0176(4) 0.0220(4) 0.0157(4) 0.0004(4) -0.0013(3) 0.0061(3)
N1 0.0133(4) 0.0155(5) 0.0118(5) -0.0011(4) -0.0007(4) 0.0011(4)
N2 0.0125(4) 0.0144(4) 0.0141(5) -0.0011(4) 0.0012(4) 0.0013(4)
C1 0.0237(6) 0.0331(7) 0.0136(6) -0.0032(6) -0.0002(5) 0.0061(6)
C2 0.0204(6) 0.0289(7) 0.0122(5) -0.0010(5) -0.0040(4) 0.0031(5)
C3 0.0170(5) 0.0218(6) 0.0134(6) 0.0035(5) -0.0016(4) 0.0023(5)
C4 0.0153(5) 0.0175(5) 0.0142(5) 0.0011(5) -0.0013(4) 0.0026(4)
C5 0.0134(4) 0.0153(5) 0.0162(5) 0.0006(4) 0.0007(4) -0.0008(4)
C6 0.0155(5) 0.0137(5) 0.0120(5) -0.0010(4) 0.0000(4) -0.0028(4)
C7 0.0200(5) 0.0207(6) 0.0162(6) -0.0034(5) 0.0008(5) 0.0016(5)
C8 0.0273(6) 0.0263(7) 0.0134(6) -0.0046(5) 0.0031(5) 0.0006(5)
C9 0.0315(6) 0.0279(7) 0.0120(6) 0.0006(5) -0.0009(5) 0.0009(5)
C10 0.0233(6) 0.0201(6) 0.0156(6) 0.0009(5) -0.0033(5) 0.0030(5)
C11 0.0164(5) 0.0152(5) 0.0129(5) -0.0011(4) -0.0006(4) -0.0012(4)
C12 0.0133(5) 0.0126(5) 0.0159(6) 0.0004(4) -0.0022(4) -0.0004(4)
C13 0.0161(5) 0.0218(6) 0.0196(6) -0.0005(5) 0.0010(5) 0.0050(5)
C14 0.0145(5) 0.0169(5) 0.0160(5) -0.0019(5) 0.0019(4) 0.0026(4)
C15 0.0161(5) 0.0252(6) 0.0181(6) -0.0002(5) -0.0017(5) -0.0011(5)
C16 0.0245(6) 0.0227(7) 0.0217(7) 0.0039(5) -0.0007(5) 0.0087(5)
C17 0.0235(6) 0.0187(6) 0.0260(7) -0.0054(6) 0.0009(6) -0.0001(5)
C18 0.0178(5) 0.0255(7) 0.0203(6) 0.0004(5) 0.0051(5) 0.0023(5)

loop_
_atom_type_symbol
_atom_type_scat_dispersion_real
_atom_type_scat_dispersion_imag
_atom_type_scat_Cromer_Mann_a1
_atom_type_scat_Cromer_Mann_b1
_atom_type_scat_Cromer_Mann_a2
_atom_type_scat_Cromer_Mann_b2
_atom_type_scat_Cromer_Mann_a3
_atom_type_scat_Cromer_Mann_b3
_atom_type_scat_Cromer_Mann_a4
_atom_type_scat_Cromer_Mann_b4
_atom_type_scat_Cromer_Mann_c
_atom_type_scat_source
C 0.0033 0.0016 2.3100 20.8439 1.0200 10.2075 1.5886 0.5687 0.8650 51.6512 0.2156 'International Tables Vol C 4.2.6.8 and 6.1.1.4'
H 0.0000 0.0000 0.4930 10.5109 0.3229 26.1257 0.1402 3.1424 0.0408 57.7998 0.0030 'International Tables Vol C 4.2.6.8 and 6.1.1.4'
N 0.0061 0.0033 12.2126 0.0057 3.1322 9.8933 2.0125 28.9975 1.1663 0.5826 -11.5290 'International Tables Vol C 4.2.6.8 and 6.1.1.4'
O 0.0106 0.0060 3.0485 13.2771 2.2868 5.7011 1.5463 0.3239 0.8670 32.9089 0.2508 'International Tables Vol C 4.2.6.8 and 6.1.1.4'
Pd -0.9988 1.0072 19.3319 0.6987 15.5017 7.9893 5.2954 25.2052 0.6058 76.8986 5.2659 'International Tables Vol C 4.2.6.8 and 6.1.1.4'

loop_
_geom_angle_atom_site_label_1
_geom_angle_atom_site_label_2
_geom_angle_atom_site_label_3
_geom_angle
_geom_angle_publ_flag
N1 Pd1 N2 92.99(4) yes
N1 Pd1 C1 154.08(4) yes
N2 Pd1 C1 112.92(5) yes
N1 Pd1 C2 117.00(4) yes
N2 Pd1 C2 145.19(5) yes
C1 Pd1 C2 38.87(5) yes
N1 Pd1 C3 84.42(4) yes
N2 Pd1 C3 174.15(5) yes
C1 Pd1 C3 69.78(5) yes
C2 Pd1 C3 39.77(5) yes
C12 O2 C13 106.10(9) yes
Pd1 N1 C5 111.18(8) yes
Pd1 N1 C6 126.66(8) yes
C5 N1 C6 122.00(10) yes
Pd1 N2 C12 123.22(8) yes
Pd1 N2 C14 127.57(8) yes
C12 N2 C14 108.92(10) yes
Pd1 C1 C2 67.78(7) yes
Pd1 C1 H11 100.6(10) no
C2 C1 H11 120.2(10) no
Pd1 C1 H12 120.6(10) no
C2 C1 H12 117.4(10) no
H11 C1 H12 118.2(14) no
C1 C2 Pd1 73.36(8) yes
C1 C2 C3 117.32(12) yes
Pd1 C2 C3 68.78(7) yes
C1 C2 H21 120.9(9) no
Pd1 C2 H21 113.2(10) no
C3 C2 H21 119.3(9) no
C2 C3 Pd1 71.45(7) yes
C2 C3 C4 126.31(12) yes
Pd1 C3 C4 107.41(8) yes
C2 C3 H31 118.4(9) no
Pd1 C3 H31 103.0(9) no
C4 C3 H31 114.1(9) no
C3 C4 C5 107.52(9) yes
C3 C4 C15 112.70(11) yes
C5 C4 C15 107.19(10) yes
C3 C4 C16 110.97(10) yes
C5 C4 C16 109.21(10) yes
C15 C4 C16 109.12(10) yes
C4 C5 N1 114.14(10) yes
C4 C5 O1 119.12(10) yes
N1 C5 O1 126.72(11) yes
N1 C6 C7 122.58(11) yes
N1 C6 C11 121.25(10) yes
C7 C6 C11 115.99(11) yes
C6 C7 C8 122.41(12) yes
C6 C7 H71 117.4(10) no
C8 C7 H71 120.0(10) no
C7 C8 C9 121.20(12) yes
C7 C8 H81 118.1(9) no
C9 C8 H81 120.7(9) no
C8 C9 C10 118.34(13) yes
C8 C9 H91 120.7(10) no
C10 C9 H91 120.9(10) no
C9 C10 C11 122.41(12) yes
C9 C10 H101 119.4(10) no
C11 C10 H101 118.1(10) no
C6 C11 C10 119.58(11) yes
C6 C11 C12 125.59(11) yes
C10 C11 C12 114.83(11) yes
C11 C12 O2 114.63(10) yes
C11 C12 N2 130.05(11) yes
O2 C12 N2 115.30(10) yes
O2 C13 C14 104.30(9) yes
O2 C13 H131 107.1(9) no
C14 C13 H131 113.2(9) no
O2 C13 H132 105.8(8) no
C14 C13 H132 113.6(8) no
H131 C13 H132 112.1(11) no
C13 C14 N2 101.14(9) yes
C13 C14 C17 112.67(11) yes
N2 C14 C17 107.43(9) yes
C13 C14 C18 111.62(10) yes
N2 C14 C18 111.90(10) yes
C17 C14 C18 111.59(11) yes
C4 C15 H151 109.0(10) no
C4 C15 H152 114.5(8) no
H151 C15 H152 108.6(13) no
C4 C15 H153 111.4(10) no
H151 C15 H153 107.7(15) no
H152 C15 H153 105.3(12) no
C4 C16 H161 112.6(10) no
C4 C16 H162 111.2(10) no
H161 C16 H162 104.7(14) no
C4 C16 H163 110.1(11) no
H161 C16 H163 108.8(13) no
H162 C16 H163 109.2(15) no
C14 C17 H171 109.3(10) no
C14 C17 H172 111.2(10) no
H171 C17 H172 108.5(13) no
C14 C17 H173 109.8(9) no
H171 C17 H173 107.9(13) no
H172 C17 H173 110.0(13) no
C14 C18 H181 110.7(9) no
C14 C18 H182 109.4(10) no
H181 C18 H182 109.9(13) no
C14 C18 H183 110.5(9) no
H181 C18 H183 108.0(12) no
H182 C18 H183 108.4(13) no

loop_
_geom_bond_atom_site_label_1
_geom_bond_atom_site_label_2
_geom_bond_distance
_geom_bond_publ_flag
Pd1 N1 2.0593(10) yes
Pd1 N2 2.0381(9) yes
Pd1 C1 2.1618(14) yes
Pd1 C2 2.0887(12) yes
Pd1 C3 2.0538(12) yes
O1 C5 1.2204(14) yes
O2 C12 1.3591(13) yes
O2 C13 1.4530(15) yes
N1 C5 1.3914(14) yes
N1 C6 1.3940(15) yes
N2 C12 1.2842(15) yes
N2 C14 1.4877(15) yes
C1 C2 1.4158(18) yes
C1 H11 0.924(16) no
C1 H12 0.927(17) no
C2 C3 1.4094(18) yes
C2 H21 0.935(14) no
C3 C4 1.5110(16) yes
C3 H31 0.908(14) no
C4 C5 1.5606(16) yes
C4 C15 1.5330(18) yes
C4 C16 1.5290(17) yes
C6 C7 1.4190(17) yes
C6 C11 1.4339(17) yes
C7 C8 1.3783(18) yes
C7 H71 0.883(15) no
C8 C9 1.385(2) yes
C8 H81 0.942(15) no
C9 C10 1.3762(19) yes
C9 H91 0.965(18) no
C10 C11 1.4102(17) yes
C10 H101 0.883(15) no
C11 C12 1.4677(16) yes
C13 C14 1.5309(17) yes
C13 H131 0.986(15) no
C13 H132 0.990(13) no
C14 C17 1.5262(18) yes
C14 C18 1.5173(18) yes
C15 H151 0.913(17) no
C15 H152 1.004(15) no
C15 H153 1.00(2) no
C16 H161 0.933(17) no
C16 H162 0.930(18) no
C16 H163 0.927(18) no
C17 H171 0.953(17) no
C17 H172 0.961(17) no
C17 H173 0.954(17) no
C18 H181 0.984(16) no
C18 H182 0.952(16) no
C18 H183 0.982(16) no
